data_4116933
loop_
_publ_author_name
'Gary A. Molander'
'J. Christopher McWilliams'
'Bruce C. Noll'

_publ_section_title
;
 Remote Stereochemical Control of Both Reacting Centers in Ketyl-Olefin
 Radical Cyclizations: Involvement of a Samarium Tridentate Ligate
;
_journal_name_full 'Journal of the American Chemical Society'
_journal_page_first 1265
_journal_page_last 1276
_journal_paper_doi 10.1021/ja963195c
_journal_volume 119
_journal_year 1997
_chemical_formula_sum 'C16 H28 N2 O5'
_chemical_formula_weight 328.40
_chemical_name_systematic
; 
(2R,3R)-O-((E)-2-((1R,2R)-2-Hydroxy-2-methylcyclopentyl)vinyl)-
N,N,N',N'-tetramethylsuccinamide
;
_space_group_IT_number 1
_symmetry_cell_setting triclinic
_symmetry_space_group_name_Hall 'P 1'
_symmetry_space_group_name_H-M 'P 1'
_atom_sites_solution_hydrogens geom
_atom_sites_solution_primary direct
_atom_sites_solution_secondary difmap
_audit_creation_method SHELXL
_cell_angle_alpha 101.89(3)
_cell_angle_beta 93.06(3)
_cell_angle_gamma 94.15(3)
_cell_formula_units_Z 1
_cell_length_a 6.0950(10)
_cell_length_b 7.659(2)
_cell_length_c 10.042(2)
_cell_measurement_reflns_used 24
_cell_measurement_temperature 293(2)
_cell_measurement_theta_max 17.5
_cell_measurement_theta_min 10
_cell_volume 456.39(18)
_computing_cell_refinement 'SIEMENS P3'
_computing_data_collection 'SIEMENS P3'
_computing_data_reduction 'SIEMENS XTAPE'
_computing_molecular_graphics 'SHELXTL v.4 (Siemens, Sheldrick, 1990)'
_computing_publication_material 'CIFTAB (Sheldrick, 1993)'
_computing_structure_refinement 'SHELXL-93 (Sheldrick, 1993)'
_computing_structure_solution 'SHELXTL v.4 (Siemens, Sheldrick, 1990)'
_diffrn_ambient_temperature 293(2)
_diffrn_measurement_device 'Nicotet P3'
_diffrn_measurement_method 'adaptive \w scan'
_diffrn_radiation_monochromator graphite
_diffrn_radiation_source 'sealed tube'
_diffrn_radiation_type MoK\a
_diffrn_radiation_wavelength 0.71069
_diffrn_reflns_av_R_equivalents 0.0175
_diffrn_reflns_av_sigmaI/netI 0.0426
_diffrn_reflns_limit_h_max 6
_diffrn_reflns_limit_h_min -3
_diffrn_reflns_limit_k_max 8
_diffrn_reflns_limit_k_min -8
_diffrn_reflns_limit_l_max 10
_diffrn_reflns_limit_l_min -10
_diffrn_reflns_number 1801
_diffrn_reflns_theta_max 22.50
_diffrn_reflns_theta_min 3.06
_diffrn_standards_decay_% 2
_diffrn_standards_interval_count 198
_diffrn_standards_number 2
_exptl_absorpt_coefficient_mu 0.088
_exptl_absorpt_correction_T_max 0.98
_exptl_absorpt_correction_T_min 0.96
_exptl_absorpt_correction_type none
_exptl_crystal_colour colorless
_exptl_crystal_density_diffrn 1.195
_exptl_crystal_description block
_exptl_crystal_F_000 178
_exptl_crystal_size_max 0.41
_exptl_crystal_size_mid 0.32
_exptl_crystal_size_min 0.27
_refine_diff_density_max 0.107
_refine_diff_density_min -0.117
_refine_diff_density_rms 0.028
_refine_ls_abs_structure_details 'Flack H D (1983), Acta Cryst. A39, 876-881'
_refine_ls_abs_structure_Flack -1.92(170)
_refine_ls_extinction_method none
_refine_ls_goodness_of_fit_all 1.020
_refine_ls_goodness_of_fit_obs 1.082
_refine_ls_hydrogen_treatment riding
_refine_ls_matrix_type full
_refine_ls_number_parameters 215
_refine_ls_number_reflns 1667
_refine_ls_number_restraints 3
_refine_ls_restrained_S_all 1.019
_refine_ls_restrained_S_obs 1.081
_refine_ls_R_factor_all 0.0549
_refine_ls_R_factor_obs 0.0390
_refine_ls_shift/esd_max -0.169
_refine_ls_shift/esd_mean 0.009
_refine_ls_structure_factor_coef Fsqd
_refine_ls_weighting_details 'w=1/[\s^2^(Fo^2^)+(0.0414P)^2^+0.0000P] where P=(Fo^2^+2Fc^2^)/3'
_refine_ls_weighting_scheme calc
_refine_ls_wR_factor_all 0.0818
_refine_ls_wR_factor_obs 0.0759
_reflns_number_observed 1324
_reflns_number_total 1667
_reflns_observed_criterion >2sigma(I)
_cod_data_source_file ja963195c.cif
_cod_data_source_block 27a
_cod_depositor_comments
;
The following automatic conversions were performed:

'_refine_ls_weighting_scheme' value 'calc
w=1/[\s^2^(Fo^2^)+(0.0414P)^2^+0.0000P] where P=(Fo^2^+2Fc^2^)/3' was
changed to 'calc'. New tag '_refine_ls_weighting_details' was
created. The value of the new tag was set to
'w=1/[\s^2^(Fo^2^)+(0.0414P)^2^+0.0000P] where P=(Fo^2^+2Fc^2^)/3'.

Automatic conversion script
Id: cif_fix_values 3143 2015-03-26 13:38:13Z robertas 
;
_cod_original_cell_volume 456.4(2)
_cod_database_code 4116933

loop_
_symmetry_equiv_pos_as_xyz
'x, y, z'

loop_
_atom_site_aniso_label
_atom_site_aniso_U_11
_atom_site_aniso_U_22
_atom_site_aniso_U_33
_atom_site_aniso_U_23
_atom_site_aniso_U_13
_atom_site_aniso_U_12
N1 0.070(3) 0.054(3) 0.049(2) 0.006(2) 0.014(2) 0.006(2)
N2 0.046(2) 0.043(2) 0.050(2) 0.002(2) 0.006(2) 0.001(2)
O1 0.050(2) 0.174(4) 0.039(2) -0.006(2) 0.002(2) 0.004(2)
O2 0.047(2) 0.065(2) 0.036(2) 0.0159(14) 0.0113(15) 0.006(2)
O3 0.049(2) 0.054(2) 0.097(2) -0.001(2) 0.030(2) -0.012(2)
O4 0.059(2) 0.073(2) 0.047(2) 0.0200(15) 0.005(2) 0.012(2)
O5 0.045(2) 0.079(2) 0.083(2) 0.009(2) -0.012(2) 0.006(2)
C1 0.042(3) 0.102(4) 0.042(3) 0.004(3) 0.009(2) 0.000(3)
C2 0.054(3) 0.073(3) 0.028(2) 0.006(2) 0.012(2) -0.005(3)
C3 0.114(5) 0.097(4) 0.071(4) 0.031(3) 0.042(3) -0.002(4)
C4 0.094(5) 0.148(6) 0.099(4) 0.057(4) 0.047(4) 0.004(4)
C5 0.052(4) 0.151(6) 0.045(3) 0.004(3) 0.017(3) 0.001(4)
C6 0.105(6) 0.083(5) 0.110(5) -0.011(4) 0.020(4) 0.019(4)
C7 0.044(3) 0.070(3) 0.033(3) 0.008(2) 0.007(2) 0.002(2)
C8 0.040(3) 0.055(3) 0.045(3) 0.010(2) 0.010(2) -0.002(2)
C9 0.042(3) 0.050(3) 0.028(2) 0.006(2) 0.009(2) -0.004(2)
C10 0.036(3) 0.051(3) 0.044(2) 0.010(2) 0.010(2) 0.001(2)
C11 0.041(3) 0.052(3) 0.036(2) 0.006(2) 0.015(2) -0.002(2)
C12 0.142(6) 0.059(3) 0.098(4) 0.009(3) 0.050(4) 0.040(4)
C13 0.101(5) 0.077(4) 0.057(3) -0.012(3) -0.004(3) -0.022(3)
C14 0.044(3) 0.055(3) 0.039(2) 0.010(2) 0.018(2) 0.001(3)
C15 0.066(4) 0.081(4) 0.068(3) -0.015(3) -0.001(3) -0.003(3)
C16 0.089(5) 0.052(3) 0.110(5) 0.016(3) 0.037(3) 0.008(3)

loop_
_atom_site_label
_atom_site_type_symbol
_atom_site_fract_x
_atom_site_fract_y
_atom_site_fract_z
_atom_site_U_iso_or_equiv
_atom_site_thermal_displace_type
_atom_site_occupancy
_atom_site_calc_flag
_atom_site_refinement_flags
N1 N 0.4301(6) 1.2105(5) 0.5686(4) 0.0579(11) Uani 1 d .
N2 N 0.6477(6) 0.5371(5) 0.3042(3) 0.0475(9) Uani 1 d .
O1 O 0.3143(6) 0.9547(6) 1.0781(3) 0.0925(13) Uani 1 d .
H1 H 0.2924(23) 0.9897(69) 1.1588(5) 0.111 Uiso 1 calc R
O2 O 0.5161(4) 0.8483(3) 0.5949(2) 0.0481(8) Uani 1 d .
O3 O 0.8249(5) 1.0081(4) 0.4367(3) 0.0692(10) Uani 1 d .
H3 H 0.9438(19) 0.9864(31) 0.4053(39) 0.083 Uiso 1 calc R
O4 O 0.2650(5) 1.0831(4) 0.3638(3) 0.0583(9) Uani 1 d .
O5 O 0.9470(5) 0.6843(4) 0.4251(3) 0.0707(10) Uani 1 d .
C1 C 0.1142(7) 0.9520(7) 0.9960(4) 0.0636(14) Uani 1 d .
C2 C 0.1321(7) 0.8102(5) 0.8663(4) 0.0524(13) Uani 1 d .
H2 H 0.0071(7) 0.8177(5) 0.8027(4) 0.063 Uiso 1 calc R
C3 C 0.0931(11) 0.6344(7) 0.9142(5) 0.091(2) Uani 1 d .
H3A H 0.0325(11) 0.5391(7) 0.8392(5) 0.110 Uiso 1 calc R
H3B H 0.2299(11) 0.6001(7) 0.9511(5) 0.110 Uiso 1 calc R
C4 C -0.0703(11) 0.6711(9) 1.0241(6) 0.108(2) Uani 1 d .
H4A H -0.0225(11) 0.6260(9) 1.1034(6) 0.129 Uiso 1 calc R
H4B H -0.2154(11) 0.6140(9) 0.9899(6) 0.129 Uiso 1 calc R
C5 C -0.0755(8) 0.8747(8) 1.0608(4) 0.085(2) Uani 1 d .
H5A H -0.2138(8) 0.9095(8) 1.0263(4) 0.102 Uiso 1 calc R
H5B H -0.0602(8) 0.9172(8) 1.1590(4) 0.102 Uiso 1 calc R
C6 C 0.0870(10) 1.1334(8) 0.9710(6) 0.103(2) Uani 1 d .
H6A H -0.0452(31) 1.1304(13) 0.9139(30) 0.123 Uiso 1 calc R
H6B H 0.2116(28) 1.1720(21) 0.9265(33) 0.123 Uiso 1 calc R
H6C H 0.0771(61) 1.2153(12) 1.0563(7) 0.123 Uiso 1 calc R
C7 C 0.3359(7) 0.8287(5) 0.7946(4) 0.0491(12) Uani 1 d .
H7 H 0.4721(7) 0.8355(5) 0.8427(4) 0.059 Uiso 1 calc R
C8 C 0.3295(7) 0.8356(5) 0.6670(4) 0.0469(11) Uani 1 d .
H8 H 0.1922(7) 0.8318(5) 0.6209(4) 0.056 Uiso 1 calc R
C9 C 0.4665(6) 0.8891(5) 0.4652(4) 0.0407(11) Uani 1 d .
H9 H 0.3494(6) 0.7998(5) 0.4183(4) 0.049 Uiso 1 calc R
C10 C 0.6653(6) 0.8666(5) 0.3801(4) 0.0434(11) Uani 1 d .
H10 H 0.6203(6) 0.8779(5) 0.2873(4) 0.052 Uiso 1 calc R
C11 C 0.3845(7) 1.0729(5) 0.4655(4) 0.0431(11) Uani 1 d .
C12 C 0.3247(10) 1.3764(6) 0.5663(5) 0.097(2) Uani 1 d .
H12A H 0.2929(52) 1.4314(24) 0.6573(7) 0.117 Uiso 1 calc R
H12B H 0.1901(29) 1.3492(8) 0.5092(27) 0.117 Uiso 1 calc R
H12C H 0.4223(23) 1.4572(18) 0.5310(32) 0.117 Uiso 1 calc R
C13 C 0.6020(9) 1.2262(7) 0.6784(4) 0.084(2) Uani 1 d .
H13A H 0.6912(30) 1.3371(19) 0.6872(19) 0.101 Uiso 1 calc R
H13B H 0.6927(30) 1.1281(22) 0.6578(15) 0.101 Uiso 1 calc R
H13C H 0.5351(9) 1.2238(39) 0.7625(7) 0.101 Uiso 1 calc R
C14 C 0.7633(8) 0.6875(6) 0.3716(4) 0.0457(11) Uani 1 d .
C15 C 0.4438(8) 0.5300(6) 0.2217(5) 0.077(2) Uani 1 d .
H15A H 0.4522(18) 0.4498(28) 0.1354(11) 0.092 Uiso 1 calc R
H15B H 0.4208(24) 0.6476(9) 0.2072(23) 0.092 Uiso 1 calc R
H15C H 0.3233(10) 0.4880(35) 0.2679(13) 0.092 Uiso 1 calc R
C16 C 0.7436(9) 0.3683(6) 0.2997(5) 0.083(2) Uani 1 d .
H16A H 0.6427(21) 0.2721(7) 0.2498(25) 0.099 Uiso 1 calc R
H16B H 0.7724(43) 0.3515(18) 0.3909(5) 0.099 Uiso 1 calc R
H16C H 0.8791(25) 0.3697(15) 0.2553(26) 0.099 Uiso 1 calc R

loop_
_atom_type_symbol
_atom_type_description
_atom_type_scat_dispersion_real
_atom_type_scat_dispersion_imag
_atom_type_scat_source
C C 0.0033 0.0016 'International Tables Vol C Tables 4.2.6.8 and 6.1.1.4'
H H 0.0000 0.0000 'International Tables Vol C Tables 4.2.6.8 and 6.1.1.4'
N N 0.0061 0.0033 'International Tables Vol C Tables 4.2.6.8 and 6.1.1.4'
O O 0.0106 0.0060 'International Tables Vol C Tables 4.2.6.8 and 6.1.1.4'

loop_
_geom_angle_atom_site_label_1
_geom_angle_atom_site_label_2
_geom_angle_atom_site_label_3
_geom_angle
C11 N1 C13 126.2(4)
C11 N1 C12 118.7(4)
C13 N1 C12 114.4(4)
C14 N2 C15 125.0(4)
C14 N2 C16 118.3(4)
C15 N2 C16 116.3(4)
C8 O2 C9 112.2(3)
O1 C1 C6 109.7(5)
O1 C1 C5 109.7(4)
C6 C1 C5 114.2(5)
O1 C1 C2 105.9(4)
C6 C1 C2 113.9(4)
C5 C1 C2 103.0(4)
C7 C2 C3 115.2(4)
C7 C2 C1 115.7(4)
C3 C2 C1 103.1(3)
C4 C3 C2 105.3(5)
C3 C4 C5 105.8(4)
C1 C5 C4 106.6(4)
C8 C7 C2 121.7(4)
C7 C8 O2 123.7(4)
O2 C9 C10 110.0(3)
O2 C9 C11 116.6(3)
C10 C9 C11 109.0(3)
O3 C10 C9 107.4(3)
O3 C10 C14 110.2(4)
C9 C10 C14 114.2(3)
O4 C11 N1 121.8(4)
O4 C11 C9 115.6(4)
N1 C11 C9 122.6(4)
O5 C14 N2 121.3(4)
O5 C14 C10 119.3(4)
N2 C14 C10 119.5(4)

loop_
_geom_bond_atom_site_label_1
_geom_bond_atom_site_label_2
_geom_bond_distance
N1 C11 1.318(5)
N1 C13 1.460(5)
N1 C12 1.468(6)
N2 C14 1.339(5)
N2 C15 1.447(5)
N2 C16 1.450(5)
O1 C1 1.432(6)
O2 C8 1.389(4)
O2 C9 1.422(4)
O3 C10 1.407(4)
O4 C11 1.241(5)
O5 C14 1.220(5)
C1 C6 1.481(6)
C1 C5 1.500(6)
C1 C2 1.529(6)
C2 C7 1.481(6)
C2 C3 1.527(6)
C3 C4 1.523(7)
C4 C5 1.530(8)
C7 C8 1.291(5)
C9 C10 1.520(5)
C9 C11 1.527(6)
C10 C14 1.523(6)
